data_7122033
loop_
_publ_author_name
'Schorpp, Marcel'
'Rein, Stephan'
'Weber, Stefan'
'Scherer, Harald'
'Krossing, Ingo'

_publ_section_title
;
 Guilty and charged: a stable solution of the hexamethylbenzene radical
 cation as a ligand forming oxidising agent.
;
_journal_issue 72
_journal_name_full 'Chemical communications (Cambridge, England)'
_journal_page_first 10036
_journal_page_last 10039
_journal_paper_doi 10.1039/c8cc04690e
_journal_volume 54
_journal_year 2018
_chemical_formula_moiety 'Al C16 F36 O4, C12 H18 In'
_chemical_formula_sum 'C28 H18 Al F36 In O4'
_chemical_formula_weight 1244.22
_space_group_crystal_system monoclinic
_space_group_IT_number 14
_space_group_name_Hall '-P 2yn'
_space_group_name_H-M_alt 'P 1 21/n 1'
_symmetry_space_group_name_Hall '-P 2yn'
_symmetry_space_group_name_H-M 'P 1 21/n 1'
_atom_sites_solution_hydrogens geom
_atom_sites_solution_primary dual
_audit_creation_date 2018-05-29
_audit_creation_method
;
Olex2 1.2
(compiled 2018.04.26 svn.r3504 for OlexSys, GUI svn.r5492)
;
_audit_update_record
;
2018-07-23 deposited with the CCDC.
2018-07-24 downloaded from the CCDC.
;
_cell_angle_alpha 90
_cell_angle_beta 100.3630(10)
_cell_angle_gamma 90
_cell_formula_units_Z 4
_cell_length_a 10.57120(10)
_cell_length_b 14.7281(2)
_cell_length_c 26.0049(4)
_cell_measurement_reflns_used 9951
_cell_measurement_temperature 100(2)
_cell_measurement_theta_max 32.60
_cell_measurement_theta_min 2.24
_cell_volume 3982.75(9)
_computing_cell_refinement 'SAINT v8.37A (Bruker, 2015)'
_computing_data_reduction 'SAINT v8.37A (Bruker, 2015)'
_computing_molecular_graphics 'Olex2 (Dolomanov et al., 2009)'
_computing_publication_material 'Olex2 (Dolomanov et al., 2009)'
_computing_structure_refinement 'ShelXL-1997 (Sheldrick, 2008)'
_computing_structure_solution 'ShelXT (Sheldrick, 2015)'
_diffrn_ambient_temperature 100.0
_diffrn_measured_fraction_theta_full 1.000
_diffrn_measured_fraction_theta_max 0.894
_diffrn_measurement_device_type 'Bruker APEX-II CCD'
_diffrn_measurement_method '\f and \w scans'
_diffrn_radiation_type MoK\a
_diffrn_radiation_wavelength 0.71073
_diffrn_reflns_av_R_equivalents 0.0252
_diffrn_reflns_av_unetI/netI 0.0250
_diffrn_reflns_Laue_measured_fraction_full 1.000
_diffrn_reflns_Laue_measured_fraction_max 0.894
_diffrn_reflns_limit_h_max 17
_diffrn_reflns_limit_h_min -17
_diffrn_reflns_limit_k_max 23
_diffrn_reflns_limit_k_min -20
_diffrn_reflns_limit_l_max 41
_diffrn_reflns_limit_l_min -39
_diffrn_reflns_number 77243
_diffrn_reflns_point_group_measured_fraction_full 1.000
_diffrn_reflns_point_group_measured_fraction_max 0.894
_diffrn_reflns_theta_full 25.242
_diffrn_reflns_theta_max 35.703
_diffrn_reflns_theta_min 1.592
_diffrn_standards_number 0
_exptl_absorpt_coefficient_mu 0.821
_exptl_absorpt_correction_T_max 0.7470
_exptl_absorpt_correction_T_min 0.6658
_exptl_absorpt_correction_type multi-scan
_exptl_absorpt_process_details
'SADABS-2016/2 (Bruker,2016/2) was used for absorption correction. wR2(int) was 0.0508 before and 0.0387 after correction. The Ratio of minimum to maximum transmission is 0.8913. The \l/2 correction factor is Not present.'
_exptl_crystal_colour colourless
_exptl_crystal_density_diffrn 2.075
_exptl_crystal_description block
_exptl_crystal_F_000 2416
_exptl_crystal_size_max 0.3
_exptl_crystal_size_mid 0.2
_exptl_crystal_size_min 0.2
_refine_diff_density_max 0.918
_refine_diff_density_min -0.421
_refine_diff_density_rms 0.072
_refine_ls_extinction_method none
_refine_ls_goodness_of_fit_ref 1.073
_refine_ls_hydrogen_treatment constr
_refine_ls_matrix_type full
_refine_ls_number_parameters 764
_refine_ls_number_reflns 16521
_refine_ls_number_restraints 4418
_refine_ls_restrained_S_all 1.099
_refine_ls_R_factor_all 0.0492
_refine_ls_R_factor_gt 0.0333
_refine_ls_shift/su_max 0.002
_refine_ls_shift/su_mean 0.000
_refine_ls_structure_factor_coef Fsqd
_refine_ls_weighting_details 'w=1/[\s^2^(Fo^2^)+(0.0339P)^2^+1.3194P] where P=(Fo^2^+2Fc^2^)/3'
_refine_ls_weighting_scheme calc
_refine_ls_wR_factor_gt 0.0749
_refine_ls_wR_factor_ref 0.0803
_reflns_Friedel_coverage 0.000
_reflns_number_gt 12792
_reflns_number_total 16521
_reflns_threshold_expression 'I > 2\s(I)'
_cod_data_source_file c8cc04690e2.cif
_cod_data_source_block P21n_b_CCDC1
_cod_depositor_comments 'Adding full bibliography for 7122030--7122033.cif.'
_cod_database_code 7122033
_shelx_shelxl_version_number 2018/1
_shelx_space_group_comment
;
The symmetry employed for this shelxl refinement is uniquely defined
by the following loop, which should always be used as a source of
symmetry information in preference to the above space-group names.
They are only intended as comments.
;
_olex2_refinement_description
;
1. Fixed Uiso
 At 1.5 times of:
  All C(H,H,H) groups
2. Restrained distances
 C1_5-C2_5 \\sim C1_5-C3_5 \\sim C1_5-C4_5
 C1_4-C2_4 \\sim C1_4-C3_4 \\sim C1_4-C4_4
 C1_3-C2_3 \\sim C1_3-C3_3 \\sim C1_3-C4_3
 C1_2-C2_2 \\sim C1_2-C3_2 \\sim C1_2-C4_2
 C1_1-C2_1 \\sim C1_1-C3_1 \\sim C1_1-C4_1
 with sigma of 0.02
 F1_5-C2_5 \\sim F2_5-C2_5 \\sim F3_5-C2_5 \\sim F4_5-C3_5 \\sim F5_5-C3_5
\\sim F6_5-C3_5 \\sim F7_5-
 C4_5 \\sim F8_5-C4_5 \\sim F9_5-C4_5
 F1_4-C2_4 \\sim F2_4-C2_4 \\sim F3_4-C2_4 \\sim F4_4-C3_4 \\sim F5_4-C3_4
\\sim F6_4-C3_4 \\sim F7_4-
 C4_4 \\sim F8_4-C4_4 \\sim F9_4-C4_4
 F1_3-C2_3 \\sim F2_3-C2_3 \\sim F3_3-C2_3 \\sim F4_3-C3_3 \\sim F5_3-C3_3
\\sim F6_3-C3_3 \\sim F7_3-
 C4_3 \\sim F8_3-C4_3 \\sim F9_3-C4_3
 F1_2-C2_2 \\sim F2_2-C2_2 \\sim F3_2-C2_2 \\sim F4_2-C3_2 \\sim F5_2-C3_2
\\sim F6_2-C3_2 \\sim F7_2-
 C4_2 \\sim F8_2-C4_2 \\sim F9_2-C4_2
 F1_1-C2_1 \\sim F2_1-C2_1 \\sim F3_1-C2_1 \\sim F4_1-C3_1 \\sim F5_1-C3_1
\\sim F6_1-C3_1 \\sim F7_1-
 C4_1 \\sim F8_1-C4_1 \\sim F9_1-C4_1
 with sigma of 0.02
 C2_5-C3_5 \\sim C3_5-C4_5 \\sim C2_5-C4_5
 C2_4-C3_4 \\sim C3_4-C4_4 \\sim C2_4-C4_4
 C2_3-C3_3 \\sim C3_3-C4_3 \\sim C2_3-C4_3
 C2_2-C3_2 \\sim C3_2-C4_2 \\sim C2_2-C4_2
 C2_1-C3_1 \\sim C3_1-C4_1 \\sim C2_1-C4_1
 with sigma of 0.04
 O1_5-C2_5 \\sim O1_5-C3_5 \\sim O1_5-C4_5
 O1_4-C2_4 \\sim O1_4-C3_4 \\sim O1_4-C4_4
 O1_3-C2_3 \\sim O1_3-C3_3 \\sim O1_3-C4_3
 O1_2-C2_2 \\sim O1_2-C3_2 \\sim O1_2-C4_2
 O1_1-C2_1 \\sim O1_1-C3_1 \\sim O1_1-C4_1
 with sigma of 0.04
 F1_5-F2_5 \\sim F2_5-F3_5 \\sim F3_5-F1_5 \\sim F4_5-F5_5 \\sim F5_5-F6_5
\\sim F6_5-F4_5 \\sim F7_5-
 F8_5 \\sim F8_5-F9_5 \\sim F9_5-F7_5
 F1_4-F2_4 \\sim F2_4-F3_4 \\sim F3_4-F1_4 \\sim F4_4-F5_4 \\sim F5_4-F6_4
\\sim F6_4-F4_4 \\sim F7_4-
 F8_4 \\sim F8_4-F9_4 \\sim F9_4-F7_4
 F1_3-F2_3 \\sim F2_3-F3_3 \\sim F3_3-F1_3 \\sim F4_3-F5_3 \\sim F5_3-F6_3
\\sim F6_3-F4_3 \\sim F7_3-
 F8_3 \\sim F8_3-F9_3 \\sim F9_3-F7_3
 F1_2-F2_2 \\sim F2_2-F3_2 \\sim F3_2-F1_2 \\sim F4_2-F5_2 \\sim F5_2-F6_2
\\sim F6_2-F4_2 \\sim F7_2-
 F8_2 \\sim F8_2-F9_2 \\sim F9_2-F7_2
 F1_1-F2_1 \\sim F2_1-F3_1 \\sim F3_1-F1_1 \\sim F4_1-F5_1 \\sim F5_1-F6_1
\\sim F6_1-F4_1 \\sim F7_1-
 F8_1 \\sim F8_1-F9_1 \\sim F9_1-F7_1
 with sigma of 0.04
 O1_5-C1_5
 O1_4-C1_4
 O1_3-C1_3
 O1_2-C1_2
 O1_1-C1_1
 with sigma of 0.02
 F1_5-C1_5 \\sim F2_5-C1_5 \\sim F3_5-C1_5 \\sim F4_5-C1_5 \\sim F5_5-C1_5
\\sim F6_5-C1_5 \\sim F7_5-
 C1_5 \\sim F8_5-C1_5 \\sim F9_5-C1_5
 F1_4-C1_4 \\sim F2_4-C1_4 \\sim F3_4-C1_4 \\sim F4_4-C1_4 \\sim F5_4-C1_4
\\sim F6_4-C1_4 \\sim F7_4-
 C1_4 \\sim F8_4-C1_4 \\sim F9_4-C1_4
 F1_3-C1_3 \\sim F2_3-C1_3 \\sim F3_3-C1_3 \\sim F4_3-C1_3 \\sim F5_3-C1_3
\\sim F6_3-C1_3 \\sim F7_3-
 C1_3 \\sim F8_3-C1_3 \\sim F9_3-C1_3
 F1_2-C1_2 \\sim F2_2-C1_2 \\sim F3_2-C1_2 \\sim F4_2-C1_2 \\sim F5_2-C1_2
\\sim F6_2-C1_2 \\sim F7_2-
 C1_2 \\sim F8_2-C1_2 \\sim F9_2-C1_2
 F1_1-C1_1 \\sim F2_1-C1_1 \\sim F3_1-C1_1 \\sim F4_1-C1_1 \\sim F5_1-C1_1
\\sim F6_1-C1_1 \\sim F7_1-
 C1_1 \\sim F8_1-C1_1 \\sim F9_1-C1_1
 with sigma of 0.1
 Al1-O1_1 \\sim Al1-O1_2 \\sim Al1-O1_3 \\sim Al1-O1_4 \\sim Al1-O1_5
 with sigma of 0.02
3. Uiso/Uaniso restraints and constraints
: within 2A with sigma of 0.04 and sigma for terminal atoms of 0.08
All non-hydrogen atoms have similar U: within 1A with sigma of 0.04 and sigma
for terminal atoms of 0.08
4. Rigid body (RIGU) restrains
 O1_5, C1_5, C2_5, F1_5, F2_5, F3_5, C3_5, F4_5, F5_5, F6_5, C4_5, F7_5, F8_5,
 F9_5
 O1_4, C1_4, C2_4, F1_4, F2_4, F3_4, C3_4, F4_4, F5_4, F6_4, C4_4, F7_4, F8_4,
 F9_4
 O1_3, C1_3, C2_3, F1_3, F2_3, F3_3, C3_3, F4_3, F5_3, F6_3, C4_3, F7_3, F8_3,
 F9_3
 O1_2, C1_2, C2_2, F1_2, F2_2, F3_2, C3_2, F4_2, F5_2, F6_2, C4_2, F7_2, F8_2,
 F9_2
 O1_1, C1_1, C2_1, F1_1, F2_1, F3_1, C3_1, F4_1, F5_1, F6_1, C4_1, F7_1, F8_1,
 F9_1
 with sigma for 1-2 distances of 0.004 and sigma for 1-3 distances of 0.004
5. Same fragment restrains
{O1_4, C1_4, C2_4, F1_4, F2_4, F3_4, C3_4, F4_4, F5_4, F6_4, C4_4, F7_4, F8_4,
F9_4}
{O1_3, C1_3, C2_3, F1_3, F2_3, F3_3, C3_3, F4_3, F5_3, F6_3, C4_3, F7_3, F8_3,
F9_3}
{O1_2, C1_2, C2_2, F1_2, F2_2, F3_2, C3_2, F4_2, F5_2, F6_2, C4_2, F7_2, F8_2,
F9_2}
{O1_1, C1_1, C2_1, F1_1, F2_1, F3_1, C3_1, F4_1, F5_1, F6_1, C4_1, F7_1, F8_1,
F9_1}
as
{O1_5, C1_5, C2_5, F1_5, F2_5, F3_5, C3_5, F4_5, F5_5, F6_5, C4_5, F7_5, F8_5,
F9_5} sigma for 1-2: 0.02 1-3: 0.04
6. Others
 Sof(O1)=Sof(C1)=Sof(C2)=Sof(F1)=Sof(F2)=Sof(F3)=Sof(C3)=Sof(F4)=Sof(F5)=
 Sof(F6)=Sof(C4)=Sof(F7)=Sof(F8)=Sof(F9)=1-FVAR(1)
 Sof(O1)=Sof(C1)=Sof(C2)=Sof(F1)=Sof(F2)=Sof(F3)=Sof(C3)=Sof(F4)=Sof(F5)=
 Sof(F6)=Sof(C4)=Sof(F7)=Sof(F8)=Sof(F9)=FVAR(1)
7.a Idealised Me refined as rotating group:
 C9(H01A,H01B,H01C), C12(H01J,H01K,H01L), C11(H01P,H01Q,H01R), C10(H01G,H01H,
 H01I), C8(H01D,H01E,H01F), C7(H01M,H01N,H01O)
;
_olex2_submission_special_instructions 'No special instructions were received'

loop_
_space_group_symop_operation_xyz
'x, y, z'
'-x+1/2, y+1/2, -z+1/2'
'-x, -y, -z'
'x-1/2, -y-1/2, z-1/2'

loop_
_atom_site_label
_atom_site_type_symbol
_atom_site_fract_x
_atom_site_fract_y
_atom_site_fract_z
_atom_site_U_iso_or_equiv
_atom_site_adp_type
_atom_site_occupancy
_atom_site_site_symmetry_order
_atom_site_calc_flag
_atom_site_refinement_flags_posn
_atom_site_refinement_flags_adp
_atom_site_refinement_flags_occupancy
_atom_site_disorder_assembly
_atom_site_disorder_group
In1 In 0.17710(2) 0.74458(2) 0.34965(2) 0.02595(3) Uani 1 1 d . U . . .
Al1 Al 0.66450(3) 0.74252(2) 0.62183(2) 0.01155(6) Uani 1 1 d D U . . .
C1 C 0.08689(12) 0.72984(10) 0.44774(5) 0.0199(2) Uani 1 1 d . U . . .
C2 C 0.01394(12) 0.66462(9) 0.41531(5) 0.0195(2) Uani 1 1 d . U . . .
C5 C -0.00987(12) 0.85044(9) 0.38939(5) 0.0182(2) Uani 1 1 d . U . . .
C4 C -0.08466(12) 0.78556(9) 0.35772(5) 0.0186(2) Uani 1 1 d . U . . .
C3 C -0.07131(12) 0.69238(9) 0.37005(5) 0.0190(2) Uani 1 1 d . U . . .
C9 C -0.15215(16) 0.62325(11) 0.33595(6) 0.0307(3) Uani 1 1 d . U . . .
H01A H -0.176162 0.647305 0.300398 0.046 Uiso 1 1 calc GR . . . .
H01B H -0.230056 0.610428 0.350183 0.046 Uiso 1 1 calc GR . . . .
H01C H -0.102703 0.567144 0.335148 0.046 Uiso 1 1 calc GR . . . .
C12 C 0.14150(15) 0.89328(12) 0.47266(6) 0.0324(3) Uani 1 1 d . U . . .
H01J H 0.229606 0.901303 0.466532 0.049 Uiso 1 1 calc GR . . . .
H01K H 0.143627 0.873076 0.508716 0.049 Uiso 1 1 calc GR . . . .
H01L H 0.095272 0.951123 0.466979 0.049 Uiso 1 1 calc GR . . . .
C11 C -0.02311(15) 0.94979(10) 0.37543(7) 0.0318(3) Uani 1 1 d . U . . .
H01P H -0.038341 0.956559 0.337322 0.048 Uiso 1 1 calc GR . . . .
H01Q H 0.056071 0.981773 0.390679 0.048 Uiso 1 1 calc GR . . . .
H01R H -0.095680 0.975610 0.389209 0.048 Uiso 1 1 calc GR . . . .
C10 C -0.18731(15) 0.81543(13) 0.31256(6) 0.0333(3) Uani 1 1 d . U . . .
H01G H -0.187923 0.881845 0.310264 0.050 Uiso 1 1 calc GR . . . .
H01H H -0.271500 0.794070 0.318255 0.050 Uiso 1 1 calc GR . . . .
H01I H -0.168947 0.789697 0.279937 0.050 Uiso 1 1 calc GR . . . .
C8 C 0.02316(16) 0.56626(10) 0.43199(6) 0.0306(3) Uani 1 1 d . U . . .
H01D H -0.048764 0.532226 0.411856 0.046 Uiso 1 1 calc GR . . . .
H01E H 0.019688 0.562055 0.469325 0.046 Uiso 1 1 calc GR . . . .
H01F H 0.104530 0.540692 0.425632 0.046 Uiso 1 1 calc GR . . . .
C7 C 0.17579(15) 0.69910(13) 0.49649(6) 0.0324(3) Uani 1 1 d . U . . .
H01M H 0.218516 0.642668 0.489288 0.049 Uiso 1 1 calc GR . . . .
H01N H 0.126107 0.688548 0.524322 0.049 Uiso 1 1 calc GR . . . .
H01O H 0.240596 0.746079 0.507605 0.049 Uiso 1 1 calc GR . . . .
C6 C 0.07370(12) 0.82295(9) 0.43534(5) 0.0191(2) Uani 1 1 d . U . . .
O1_5 O 0.8299(11) 0.7551(16) 0.6359(7) 0.0125(16) Uani 0.298(2) 1 d D U P A 2
C1_5 C 0.9333(10) 0.7403(6) 0.6732(4) 0.0167(17) Uani 0.298(2) 1 d D U P A 2
C2_5 C 0.9435(4) 0.6406(3) 0.69238(18) 0.0250(10) Uani 0.298(2) 1 d D U P A 2
F1_5 F 0.8681(6) 0.6256(4) 0.7274(2) 0.0325(11) Uani 0.298(2) 1 d D U P A 2
F2_5 F 1.0651(8) 0.6197(9) 0.7145(4) 0.0386(18) Uani 0.298(2) 1 d D U P A 2
F3_5 F 0.914(2) 0.5839(14) 0.6519(7) 0.039(4) Uani 0.298(2) 1 d D U P A 2
C3_5 C 1.0548(4) 0.7614(3) 0.64811(18) 0.0221(9) Uani 0.298(2) 1 d D U P A 2
F4_5 F 1.0391(15) 0.8465(7) 0.6349(4) 0.0275(15) Uani 0.298(2) 1 d D U P A 2
F5_5 F 1.0781(5) 0.6944(3) 0.6178(2) 0.0316(10) Uani 0.298(2) 1 d D U P A 2
F6_5 F 1.1605(3) 0.7735(3) 0.68418(16) 0.0305(8) Uani 0.298(2) 1 d D U P A 2
C4_5 C 0.9351(4) 0.8044(3) 0.72071(17) 0.0248(10) Uani 0.298(2) 1 d D U P A 2
F7_5 F 0.9635(17) 0.8892(7) 0.7109(7) 0.0367(18) Uani 0.298(2) 1 d D U P A 2
F8_5 F 1.0214(4) 0.7802(3) 0.76256(14) 0.0385(10) Uani 0.298(2) 1 d D U P A 2
F9_5 F 0.8199(10) 0.8037(7) 0.7348(4) 0.0286(15) Uani 0.298(2) 1 d D U P A 2
O1_4 O 0.57941(8) 0.82149(6) 0.65112(3) 0.01671(16) Uani 1 1 d D U . . .
C1_4 C 0.53279(11) 0.90677(8) 0.65063(4) 0.0154(2) Uani 1 1 d D U . . .
C2_4 C 0.48364(13) 0.92140(10) 0.70290(5) 0.0224(3) Uani 1 1 d D U . . .
F1_4 F 0.37433(9) 0.87687(7) 0.70230(4) 0.0368(2) Uani 1 1 d D U . . .
F2_4 F 0.46101(10) 1.00893(7) 0.71124(4) 0.0376(2) Uani 1 1 d D U . . .
F3_4 F 0.56803(9) 0.89239(7) 0.74324(3) 0.0352(2) Uani 1 1 d D U . . .
C3_4 C 0.63942(14) 0.97790(10) 0.64637(6) 0.0250(3) Uani 1 1 d D U . . .
F4_4 F 0.70729(9) 0.95143(7) 0.61022(4) 0.0342(2) Uani 1 1 d D U . . .
F5_4 F 0.72224(9) 0.98558(7) 0.69094(4) 0.0361(2) Uani 1 1 d D U . . .
F6_4 F 0.59343(10) 1.06041(6) 0.63339(4) 0.0409(2) Uani 1 1 d D U . . .
C4_4 C 0.41897(13) 0.92017(10) 0.60419(5) 0.0244(3) Uani 1 1 d D U . . .
F7_4 F 0.46229(10) 0.93182(7) 0.55954(3) 0.0360(2) Uani 1 1 d D U . . .
F8_4 F 0.34642(9) 0.99222(7) 0.61034(4) 0.0336(2) Uani 1 1 d D U . . .
F9_4 F 0.34339(9) 0.84805(7) 0.59865(4) 0.0392(2) Uani 1 1 d D U . . .
O1_3 O 0.62486(9) 0.75591(6) 0.55494(3) 0.01610(16) Uani 1 1 d D U . . .
C1_3 C 0.66019(12) 0.75000(8) 0.50770(5) 0.0160(2) Uani 1 1 d D U . . .
C2_3 C 0.74349(13) 0.66391(9) 0.50341(5) 0.0216(2) Uani 1 1 d D U . . .
F1_3 F 0.86547(8) 0.67726(7) 0.52675(4) 0.03104(19) Uani 1 1 d D U . . .
F2_3 F 0.74504(9) 0.64038(6) 0.45405(3) 0.03017(19) Uani 1 1 d D U . . .
F3_3 F 0.69971(9) 0.59387(6) 0.52703(4) 0.0315(2) Uani 1 1 d D U . . .
C3_3 C 0.53550(14) 0.74355(10) 0.46554(5) 0.0228(3) Uani 1 1 d D U . . .
F4_3 F 0.44850(8) 0.80388(7) 0.47449(3) 0.03013(19) Uani 1 1 d D U . . .
F5_3 F 0.48207(9) 0.66152(7) 0.46631(3) 0.03137(19) Uani 1 1 d D U . . .
F6_3 F 0.55654(10) 0.75816(7) 0.41696(3) 0.0347(2) Uani 1 1 d D U . . .
C4_3 C 0.73606(14) 0.83620(10) 0.49747(5) 0.0236(3) Uani 1 1 d D U . . .
F7_3 F 0.65925(9) 0.90843(6) 0.49075(4) 0.0319(2) Uani 1 1 d D U . . .
F8_3 F 0.78975(9) 0.82819(7) 0.45478(4) 0.0351(2) Uani 1 1 d D U . . .
F9_3 F 0.82969(9) 0.85397(6) 0.53757(4) 0.03143(19) Uani 1 1 d D U . . .
O1_2 O 0.62628(8) 0.63601(6) 0.64268(3) 0.01692(16) Uani 1 1 d D U . . .
C1_2 C 0.53168(11) 0.57749(8) 0.64853(4) 0.0154(2) Uani 1 1 d D U . . .
C2_2 C 0.59172(13) 0.48096(9) 0.65518(5) 0.0228(3) Uani 1 1 d D U . . .
F1_2 F 0.66592(9) 0.46527(6) 0.61983(4) 0.03144(19) Uani 1 1 d D U . . .
F2_2 F 0.50259(9) 0.41530(6) 0.64977(4) 0.0329(2) Uani 1 1 d D U . . .
F3_2 F 0.66549(9) 0.47148(6) 0.70206(4) 0.0339(2) Uani 1 1 d D U . . .
C3_2 C 0.47466(13) 0.60160(10) 0.69799(5) 0.0231(3) Uani 1 1 d D U . . .
F4_2 F 0.39570(9) 0.67265(6) 0.68847(4) 0.0338(2) Uani 1 1 d D U . . .
F5_2 F 0.56749(10) 0.62441(7) 0.73756(3) 0.0348(2) Uani 1 1 d D U . . .
F6_2 F 0.40913(9) 0.53323(7) 0.71418(4) 0.0339(2) Uani 1 1 d D U . . .
C4_2 C 0.42197(12) 0.57864(9) 0.59999(5) 0.0211(2) Uani 1 1 d D U . . .
F7_2 F 0.39396(8) 0.66414(6) 0.58568(4) 0.02955(19) Uani 1 1 d D U . . .
F8_2 F 0.31391(8) 0.53970(6) 0.60900(4) 0.0315(2) Uani 1 1 d D U . . .
F9_2 F 0.45681(9) 0.53643(7) 0.55964(3) 0.0319(2) Uani 1 1 d D U . . .
O1_1 O 0.8288(5) 0.7520(7) 0.6427(3) 0.0160(9) Uani 0.702(2) 1 d D U P A 1
C1_1 C 0.9331(4) 0.7344(3) 0.67978(18) 0.0144(7) Uani 0.702(2) 1 d D U P A 1
C2_1 C 0.89454(18) 0.72267(14) 0.73451(7) 0.0198(4) Uani 0.702(2) 1 d D U P A 1
F1_1 F 0.8060(4) 0.7836(3) 0.7412(2) 0.0316(7) Uani 0.702(2) 1 d D U P A 1
F2_1 F 0.99383(14) 0.73210(12) 0.77373(5) 0.0312(3) Uani 0.702(2) 1 d D U P A 1
F3_1 F 0.8433(2) 0.64152(18) 0.73939(9) 0.0270(4) Uani 0.702(2) 1 d D U P A 1
C3_1 C 1.00056(18) 0.64662(13) 0.66580(8) 0.0219(4) Uani 0.702(2) 1 d D U P A 1
F4_1 F 1.0580(2) 0.66020(14) 0.62482(8) 0.0320(4) Uani 0.702(2) 1 d D U P A 1
F5_1 F 0.9125(8) 0.5805(6) 0.6533(3) 0.0348(15) Uani 0.702(2) 1 d D U P A 1
F6_1 F 1.0889(3) 0.6163(4) 0.70517(16) 0.0319(6) Uani 0.702(2) 1 d D U P A 1
C4_1 C 1.02730(18) 0.81571(14) 0.68180(8) 0.0248(4) Uani 0.702(2) 1 d D U P A 1
F7_1 F 1.0392(6) 0.8361(4) 0.6278(2) 0.0426(11) Uani 0.702(2) 1 d D U P A 1
F8_1 F 1.14404(15) 0.79602(13) 0.70842(8) 0.0409(5) Uani 0.702(2) 1 d D U P A 1
F9_1 F 0.9811(7) 0.8868(3) 0.7036(3) 0.0382(9) Uani 0.702(2) 1 d D U P A 1

loop_
_atom_site_aniso_label
_atom_site_aniso_U_11
_atom_site_aniso_U_22
_atom_site_aniso_U_33
_atom_site_aniso_U_23
_atom_site_aniso_U_13
_atom_site_aniso_U_12
In1 0.02203(5) 0.03110(6) 0.02792(5) 0.00212(4) 0.01309(4) 0.00106(4)
Al1 0.01127(15) 0.01144(16) 0.01186(14) -0.00026(12) 0.00188(11) -0.00056(12)
C1 0.0154(5) 0.0273(7) 0.0169(5) 0.0032(5) 0.0027(4) 0.0015(5)
C2 0.0201(6) 0.0198(6) 0.0206(5) 0.0028(5) 0.0090(5) 0.0011(5)
C5 0.0141(5) 0.0183(6) 0.0226(6) 0.0033(5) 0.0047(4) -0.0006(4)
C4 0.0147(5) 0.0253(6) 0.0160(5) 0.0046(5) 0.0030(4) -0.0012(5)
C3 0.0184(5) 0.0225(6) 0.0172(5) -0.0020(5) 0.0065(4) -0.0056(5)
C9 0.0355(8) 0.0328(8) 0.0248(7) -0.0077(6) 0.0077(6) -0.0149(6)
C12 0.0288(7) 0.0334(8) 0.0325(8) -0.0103(6) -0.0016(6) -0.0072(6)
C11 0.0263(7) 0.0202(7) 0.0485(9) 0.0081(6) 0.0054(6) -0.0005(5)
C10 0.0259(7) 0.0446(10) 0.0256(7) 0.0110(6) -0.0056(5) -0.0020(7)
C8 0.0364(8) 0.0208(7) 0.0373(8) 0.0070(6) 0.0141(6) 0.0040(6)
C7 0.0236(7) 0.0479(10) 0.0234(6) 0.0117(6) -0.0017(5) 0.0032(6)
C6 0.0136(5) 0.0235(6) 0.0202(5) -0.0030(5) 0.0034(4) -0.0023(4)
O1_5 0.009(2) 0.015(3) 0.013(4) 0.003(3) 0.0010(17) 0.0004(19)
C1_5 0.021(3) 0.015(3) 0.014(3) 0.002(2) 0.003(2) 0.003(2)
C2_5 0.022(2) 0.021(2) 0.030(2) 0.0059(17) 0.0000(17) 0.0034(16)
F1_5 0.025(2) 0.034(3) 0.039(3) 0.019(2) 0.0061(16) 0.0022(17)
F2_5 0.026(3) 0.031(3) 0.054(5) 0.013(3) -0.006(2) 0.012(3)
F3_5 0.044(8) 0.015(5) 0.055(6) -0.008(4) 0.000(5) 0.004(5)
C3_5 0.0125(17) 0.024(2) 0.029(2) 0.0007(16) 0.0003(14) 0.0010(15)
F4_5 0.028(3) 0.025(3) 0.0276(19) 0.012(2) 0.0014(17) -0.005(2)
F5_5 0.0237(18) 0.041(3) 0.033(2) -0.007(2) 0.0131(14) 0.0049(19)
F6_5 0.0121(13) 0.041(2) 0.0353(19) -0.0001(16) -0.0036(13) -0.0035(12)
C4_5 0.0189(19) 0.032(2) 0.0215(19) -0.0082(17) -0.0016(15) 0.0015(17)
F7_5 0.041(3) 0.029(3) 0.040(4) -0.022(2) 0.007(3) -0.002(2)
F8_5 0.0281(17) 0.059(3) 0.0221(16) -0.0107(17) -0.0118(13) 0.0088(18)
F9_5 0.028(2) 0.037(4) 0.021(3) -0.008(3) 0.0049(17) 0.007(2)
O1_4 0.0181(4) 0.0161(4) 0.0161(4) -0.0014(3) 0.0037(3) 0.0035(3)
C1_4 0.0152(5) 0.0158(5) 0.0153(5) -0.0024(4) 0.0033(4) 0.0007(4)
C2_4 0.0212(6) 0.0258(7) 0.0217(6) -0.0071(5) 0.0075(5) -0.0010(5)
F1_4 0.0286(5) 0.0462(6) 0.0408(5) -0.0090(4) 0.0199(4) -0.0097(4)
F2_4 0.0454(6) 0.0305(5) 0.0397(5) -0.0149(4) 0.0152(4) 0.0072(4)
F3_4 0.0370(5) 0.0525(6) 0.0162(4) -0.0030(4) 0.0050(3) 0.0075(4)
C3_4 0.0272(7) 0.0190(6) 0.0306(7) -0.0030(5) 0.0100(5) -0.0033(5)
F4_4 0.0353(5) 0.0321(5) 0.0412(5) -0.0020(4) 0.0225(4) -0.0063(4)
F5_4 0.0252(4) 0.0386(5) 0.0428(5) -0.0132(4) 0.0016(4) -0.0118(4)
F6_4 0.0470(6) 0.0175(4) 0.0600(7) 0.0035(4) 0.0149(5) -0.0002(4)
C4_4 0.0231(6) 0.0244(7) 0.0236(6) -0.0031(5) -0.0016(5) 0.0085(5)
F7_4 0.0447(5) 0.0430(6) 0.0192(4) 0.0029(4) 0.0029(4) 0.0206(5)
F8_4 0.0297(5) 0.0350(5) 0.0350(5) 0.0000(4) 0.0029(4) 0.0195(4)
F9_4 0.0269(5) 0.0372(5) 0.0462(6) -0.0072(4) -0.0132(4) -0.0028(4)
O1_3 0.0169(4) 0.0208(4) 0.0113(3) -0.0001(3) 0.0042(3) 0.0013(3)
C1_3 0.0174(5) 0.0185(6) 0.0130(5) 0.0002(4) 0.0048(4) 0.0015(4)
C2_3 0.0232(6) 0.0222(6) 0.0211(6) -0.0020(5) 0.0081(5) 0.0031(5)
F1_3 0.0207(4) 0.0381(5) 0.0340(5) -0.0055(4) 0.0039(3) 0.0090(4)
F2_3 0.0357(5) 0.0333(5) 0.0239(4) -0.0091(3) 0.0117(4) 0.0053(4)
F3_3 0.0405(5) 0.0192(4) 0.0384(5) 0.0048(4) 0.0167(4) 0.0062(4)
C3_3 0.0236(6) 0.0303(7) 0.0147(5) -0.0010(5) 0.0037(4) 0.0032(5)
F4_3 0.0241(4) 0.0408(5) 0.0240(4) -0.0002(4) 0.0002(3) 0.0115(4)
F5_3 0.0293(5) 0.0348(5) 0.0281(4) -0.0078(4) 0.0002(3) -0.0077(4)
F6_3 0.0400(5) 0.0518(6) 0.0121(3) 0.0024(4) 0.0042(3) 0.0055(4)
C4_3 0.0266(7) 0.0234(7) 0.0237(6) 0.0028(5) 0.0123(5) -0.0011(5)
F7_3 0.0422(5) 0.0212(4) 0.0355(5) 0.0078(4) 0.0157(4) 0.0041(4)
F8_3 0.0418(5) 0.0380(5) 0.0323(5) 0.0045(4) 0.0251(4) -0.0028(4)
F9_3 0.0288(4) 0.0309(5) 0.0346(5) -0.0021(4) 0.0057(4) -0.0115(4)
O1_2 0.0160(4) 0.0140(4) 0.0197(4) 0.0030(3) 0.0005(3) -0.0029(3)
C1_2 0.0162(5) 0.0137(5) 0.0157(5) 0.0021(4) 0.0009(4) -0.0018(4)
C2_2 0.0251(6) 0.0156(6) 0.0269(6) 0.0026(5) 0.0024(5) -0.0014(5)
F1_2 0.0329(5) 0.0225(4) 0.0413(5) -0.0041(4) 0.0131(4) 0.0035(4)
F2_2 0.0373(5) 0.0153(4) 0.0454(5) 0.0018(4) 0.0057(4) -0.0084(4)
F3_2 0.0379(5) 0.0254(5) 0.0332(5) 0.0112(4) -0.0070(4) 0.0039(4)
C3_2 0.0254(6) 0.0233(7) 0.0215(6) 0.0008(5) 0.0071(5) -0.0023(5)
F4_2 0.0351(5) 0.0284(5) 0.0420(5) 0.0003(4) 0.0183(4) 0.0072(4)
F5_2 0.0391(5) 0.0462(6) 0.0187(4) -0.0079(4) 0.0037(4) -0.0062(4)
F6_2 0.0394(5) 0.0351(5) 0.0312(4) 0.0077(4) 0.0168(4) -0.0083(4)
C4_2 0.0192(6) 0.0203(6) 0.0219(6) 0.0038(5) -0.0013(5) -0.0063(5)
F7_2 0.0244(4) 0.0253(4) 0.0338(4) 0.0122(4) -0.0086(3) -0.0025(3)
F8_2 0.0194(4) 0.0346(5) 0.0379(5) 0.0065(4) -0.0016(3) -0.0129(4)
F9_2 0.0364(5) 0.0384(5) 0.0188(4) -0.0049(4) -0.0007(3) -0.0092(4)
O1_1 0.0123(10) 0.0209(16) 0.0141(18) 0.0027(13) 0.0001(8) -0.0009(9)
C1_1 0.0085(11) 0.0158(13) 0.0178(13) 0.0012(9) -0.0004(8) -0.0002(9)
C2_1 0.0173(8) 0.0242(9) 0.0172(7) 0.0027(7) 0.0013(6) 0.0029(7)
F1_1 0.0321(13) 0.0418(19) 0.0224(11) 0.0021(11) 0.0090(8) 0.0165(12)
F2_1 0.0262(7) 0.0454(10) 0.0181(6) 0.0018(6) -0.0064(5) -0.0011(6)
F3_1 0.0231(10) 0.0302(10) 0.0279(10) 0.0123(7) 0.0052(6) -0.0030(7)
C3_1 0.0208(9) 0.0200(9) 0.0261(9) 0.0032(7) 0.0072(7) 0.0053(7)
F4_1 0.0292(9) 0.0403(11) 0.0297(8) 0.0051(8) 0.0142(6) 0.0127(8)
F5_1 0.033(3) 0.019(2) 0.054(3) -0.009(2) 0.012(2) -0.002(2)
F6_1 0.0269(12) 0.0323(10) 0.0362(11) 0.0142(9) 0.0050(8) 0.0157(10)
C4_1 0.0188(8) 0.0228(10) 0.0298(10) 0.0065(8) -0.0040(7) -0.0078(7)
F7_1 0.0210(13) 0.0306(15) 0.077(3) 0.0163(16) 0.0109(17) -0.0063(10)
F8_1 0.0190(7) 0.0456(11) 0.0509(11) 0.0187(9) -0.0129(7) -0.0141(7)
F9_1 0.055(2) 0.0172(11) 0.0403(19) -0.0046(11) 0.0029(13) -0.0104(11)

loop_
_atom_type_symbol
_atom_type_description
_atom_type_scat_dispersion_real
_atom_type_scat_dispersion_imag
_atom_type_scat_source
C C 0.0033 0.0016 'International Tables Vol C Tables 4.2.6.8 and 6.1.1.4'
O O 0.0106 0.0060 'International Tables Vol C Tables 4.2.6.8 and 6.1.1.4'
F F 0.0171 0.0103 'International Tables Vol C Tables 4.2.6.8 and 6.1.1.4'
Al Al 0.0645 0.0514 'International Tables Vol C Tables 4.2.6.8 and 6.1.1.4'
In In -0.7276 1.3100 'International Tables Vol C Tables 4.2.6.8 and 6.1.1.4'
H H 0.0000 0.0000 'International Tables Vol C Tables 4.2.6.8 and 6.1.1.4'

loop_
_geom_angle_atom_site_label_1
_geom_angle_atom_site_label_2
_geom_angle_atom_site_label_3
_geom_angle
C1 In1 C6 28.24(4)
C2 In1 C1 28.31(4)
C2 In1 C6 50.10(4)
C5 In1 C1 50.27(4)
C5 In1 C2 58.82(4)
C5 In1 C4 28.45(4)
C5 In1 C3 50.52(4)
C5 In1 C6 28.43(4)
C4 In1 C1 58.43(4)
C4 In1 C2 50.03(4)
C4 In1 C6 50.09(4)
C3 In1 C1 50.15(4)
C3 In1 C2 28.28(4)
C3 In1 C4 28.39(4)
C3 In1 C6 58.70(4)
O1_5 Al1 O1_2 108.4(7)
O1_4 Al1 O1_5 114.9(8)
O1_4 Al1 O1_2 107.60(4)
O1_4 Al1 O1_1 112.3(4)
O1_3 Al1 O1_5 104.7(6)
O1_3 Al1 O1_4 108.42(4)
O1_3 Al1 O1_2 113.04(5)
O1_3 Al1 O1_1 110.8(3)
O1_1 Al1 O1_2 104.6(3)
C2 C1 In1 75.84(7)
C2 C1 C7 119.30(13)
C7 C1 In1 120.75(9)
C6 C1 In1 76.09(7)
C6 C1 C2 120.27(12)
C6 C1 C7 120.40(13)
C1 C2 In1 75.85(7)
C1 C2 C8 118.73(13)
C3 C2 In1 75.40(7)
C3 C2 C1 120.01(12)
C3 C2 C8 121.15(13)
C8 C2 In1 123.13(9)
C4 C5 In1 76.70(7)
C4 C5 C11 119.98(12)
C4 C5 C6 120.04(12)
C11 C5 In1 118.91(9)
C6 C5 In1 77.35(7)
C6 C5 C11 119.93(13)
C5 C4 In1 74.85(7)
C5 C4 C3 120.30(11)
C5 C4 C10 120.36(13)
C3 C4 In1 75.77(7)
C3 C4 C10 119.18(13)
C10 C4 In1 124.69(9)
C2 C3 In1 76.32(7)
C2 C3 C4 119.70(12)
C2 C3 C9 120.29(13)
C4 C3 In1 75.84(7)
C4 C3 C9 119.97(12)
C9 C3 In1 120.73(8)
C1 C6 In1 75.67(7)
C1 C6 C5 119.58(12)
C1 C6 C12 120.29(12)
C5 C6 In1 74.22(7)
C5 C6 C12 120.00(13)
C12 C6 In1 124.58(9)
C1_5 O1_5 Al1 142.7(14)
O1_5 C1_5 C2_5 112.8(12)
O1_5 C1_5 C3_5 106.7(9)
O1_5 C1_5 C4_5 111.7(12)
C2_5 C1_5 C3_5 107.8(6)
C2_5 C1_5 C4_5 109.3(6)
C4_5 C1_5 C3_5 108.5(6)
F1_5 C2_5 C1_5 111.2(5)
F1_5 C2_5 F2_5 108.2(6)
F1_5 C2_5 F3_5 110.5(9)
F2_5 C2_5 C1_5 111.1(8)
F3_5 C2_5 C1_5 110.3(11)
F3_5 C2_5 F2_5 105.4(11)
F4_5 C3_5 C1_5 102.9(8)
F4_5 C3_5 F5_5 126.5(7)
F4_5 C3_5 F6_5 96.1(7)
F5_5 C3_5 C1_5 110.9(5)
F5_5 C3_5 F6_5 107.4(4)
F6_5 C3_5 C1_5 112.2(5)
F7_5 C4_5 C1_5 113.1(8)
F7_5 C4_5 F8_5 105.4(9)
F7_5 C4_5 F9_5 108.1(8)
F8_5 C4_5 C1_5 113.2(5)
F9_5 C4_5 C1_5 109.4(7)
F9_5 C4_5 F8_5 107.3(6)
C1_4 O1_4 Al1 147.23(8)
O1_4 C1_4 C2_4 107.45(10)
O1_4 C1_4 C3_4 111.05(10)
O1_4 C1_4 C4_4 110.83(10)
C2_4 C1_4 C3_4 109.20(10)
C2_4 C1_4 C4_4 109.12(10)
C4_4 C1_4 C3_4 109.14(11)
F1_4 C2_4 C1_4 110.41(11)
F1_4 C2_4 F2_4 107.33(11)
F2_4 C2_4 C1_4 111.93(11)
F3_4 C2_4 C1_4 111.44(10)
F3_4 C2_4 F1_4 108.18(12)
F3_4 C2_4 F2_4 107.36(11)
F4_4 C3_4 C1_4 109.89(11)
F5_4 C3_4 C1_4 111.58(11)
F5_4 C3_4 F4_4 106.60(12)
F5_4 C3_4 F6_4 107.33(12)
F6_4 C3_4 C1_4 113.36(12)
F6_4 C3_4 F4_4 107.78(12)
F7_4 C4_4 C1_4 110.69(11)
F7_4 C4_4 F8_4 107.26(12)
F8_4 C4_4 C1_4 112.84(11)
F9_4 C4_4 C1_4 110.52(11)
F9_4 C4_4 F7_4 107.71(12)
F9_4 C4_4 F8_4 107.62(12)
C1_3 O1_3 Al1 148.58(9)
O1_3 C1_3 C2_3 111.71(10)
O1_3 C1_3 C3_3 107.87(10)
O1_3 C1_3 C4_3 109.87(10)
C3_3 C1_3 C2_3 108.49(10)
C4_3 C1_3 C2_3 109.72(10)
C4_3 C1_3 C3_3 109.12(10)
F1_3 C2_3 C1_3 111.04(11)
F2_3 C2_3 C1_3 112.67(11)
F2_3 C2_3 F1_3 107.30(10)
F3_3 C2_3 C1_3 110.54(10)
F3_3 C2_3 F1_3 107.02(11)
F3_3 C2_3 F2_3 108.03(11)
F4_3 C3_3 C1_3 111.13(11)
F4_3 C3_3 F5_3 107.12(11)
F4_3 C3_3 F6_3 107.17(11)
F5_3 C3_3 C1_3 110.56(11)
F5_3 C3_3 F6_3 107.58(11)
F6_3 C3_3 C1_3 113.02(11)
F7_3 C4_3 C1_3 110.79(11)
F7_3 C4_3 F8_3 107.52(11)
F8_3 C4_3 C1_3 112.30(11)
F9_3 C4_3 C1_3 111.23(11)
F9_3 C4_3 F7_3 107.25(12)
F9_3 C4_3 F8_3 107.52(11)
C1_2 O1_2 Al1 146.46(8)
O1_2 C1_2 C2_2 107.50(10)
O1_2 C1_2 C3_2 110.63(10)
O1_2 C1_2 C4_2 111.20(10)
C2_2 C1_2 C3_2 109.14(10)
C4_2 C1_2 C2_2 109.32(10)
C4_2 C1_2 C3_2 109.01(10)
F1_2 C2_2 C1_2 111.20(11)
F1_2 C2_2 F2_2 107.02(11)
F2_2 C2_2 C1_2 112.54(11)
F3_2 C2_2 C1_2 110.99(11)
F3_2 C2_2 F1_2 107.06(12)
F3_2 C2_2 F2_2 107.78(11)
F4_2 C3_2 C1_2 110.36(11)
F5_2 C3_2 C1_2 110.80(11)
F5_2 C3_2 F4_2 107.18(12)
F5_2 C3_2 F6_2 107.43(11)
F6_2 C3_2 C1_2 112.90(11)
F6_2 C3_2 F4_2 107.94(11)
F7_2 C4_2 C1_2 109.49(10)
F7_2 C4_2 F8_2 107.51(11)
F8_2 C4_2 C1_2 112.94(10)
F9_2 C4_2 C1_2 111.38(11)
F9_2 C4_2 F7_2 107.55(11)
F9_2 C4_2 F8_2 107.77(11)
C1_1 O1_1 Al1 148.4(6)
O1_1 C1_1 C2_1 111.0(5)
O1_1 C1_1 C3_1 110.1(5)
O1_1 C1_1 C4_1 108.2(5)
C3_1 C1_1 C2_1 109.1(3)
C3_1 C1_1 C4_1 109.4(3)
C4_1 C1_1 C2_1 109.0(3)
F1_1 C2_1 C1_1 110.4(3)
F1_1 C2_1 F2_1 107.8(3)
F2_1 C2_1 C1_1 112.8(2)
F3_1 C2_1 C1_1 111.4(2)
F3_1 C2_1 F1_1 106.6(2)
F3_1 C2_1 F2_1 107.43(19)
F4_1 C3_1 C1_1 110.9(2)
F4_1 C3_1 F5_1 108.1(3)
F5_1 C3_1 C1_1 109.4(4)
F6_1 C3_1 C1_1 112.8(3)
F6_1 C3_1 F4_1 107.9(2)
F6_1 C3_1 F5_1 107.5(5)
F7_1 C4_1 C1_1 106.9(3)
F8_1 C4_1 C1_1 112.2(2)
F8_1 C4_1 F7_1 108.2(3)
F9_1 C4_1 C1_1 109.9(3)
F9_1 C4_1 F7_1 110.5(4)
F9_1 C4_1 F8_1 109.1(4)

loop_
_geom_bond_atom_site_label_1
_geom_bond_atom_site_label_2
_geom_bond_distance
In1 C1 2.8875(12)
In1 C2 2.8873(12)
In1 C5 2.8530(12)
In1 C4 2.8765(12)
In1 C3 2.8757(12)
In1 C6 2.8929(12)
C1 C2 1.4124(19)
C1 C7 1.5056(19)
C1 C6 1.4099(19)
C2 C3 1.4081(19)
C2 C8 1.5102(19)
C5 C4 1.4079(19)
C5 C11 1.5081(19)
C5 C6 1.4116(18)
C4 C3 1.4106(19)
C4 C10 1.5137(19)
C3 C9 1.5103(19)
C12 C6 1.5094(19)
O1_5 Al1 1.731(11)
O1_5 C1_5 1.343(11)
C1_5 C2_5 1.549(10)
C1_5 C3_5 1.573(9)
C1_5 C4_5 1.552(10)
C2_5 F1_5 1.333(6)
C2_5 F2_5 1.346(9)
C2_5 F3_5 1.335(11)
C3_5 F4_5 1.303(10)
C3_5 F5_5 1.313(6)
C3_5 F6_5 1.336(5)
C4_5 F7_5 1.319(10)
C4_5 F8_5 1.337(5)
C4_5 F9_5 1.334(9)
O1_4 Al1 1.7286(9)
O1_4 C1_4 1.3485(15)
C1_4 C2_4 1.5549(16)
C1_4 C3_4 1.5574(18)
C1_4 C4_4 1.5565(18)
C2_4 F1_4 1.3263(16)
C2_4 F2_4 1.3360(16)
C2_4 F3_4 1.3200(17)
C3_4 F4_4 1.3391(16)
C3_4 F5_4 1.3257(18)
C3_4 F6_4 1.3296(17)
C4_4 F7_4 1.3336(16)
C4_4 F8_4 1.3357(16)
C4_4 F9_4 1.3213(18)
O1_3 Al1 1.7258(9)
O1_3 C1_3 1.3493(13)
C1_3 C2_3 1.5592(18)
C1_3 C3_3 1.5584(19)
C1_3 C4_3 1.5501(18)
C2_3 F1_3 1.3372(16)
C2_3 F2_3 1.3328(15)
C2_3 F3_3 1.3258(16)
C3_3 F4_3 1.3291(16)
C3_3 F5_3 1.3353(17)
C3_3 F6_3 1.3389(15)
C4_3 F7_3 1.3305(17)
C4_3 F8_3 1.3400(14)
C4_3 F9_3 1.3282(17)
O1_2 Al1 1.7311(9)
O1_2 C1_2 1.3494(14)
C1_2 C2_2 1.5539(18)
C1_2 C3_2 1.5565(17)
C1_2 C4_2 1.5531(17)
C2_2 F1_2 1.3315(16)
C2_2 F2_2 1.3399(16)
C2_2 F3_2 1.3312(16)
C3_2 F4_2 1.3337(17)
C3_2 F5_2 1.3309(17)
C3_2 F6_2 1.3327(16)
C4_2 F7_2 1.3311(16)
C4_2 F8_2 1.3361(15)
C4_2 F9_2 1.3275(16)
O1_1 Al1 1.730(5)
O1_1 C1_1 1.353(5)
C1_1 C2_1 1.559(5)
C1_1 C3_1 1.551(4)
C1_1 C4_1 1.552(4)
C2_1 F1_1 1.330(5)
C2_1 F2_1 1.333(2)
C2_1 F3_1 1.328(3)
C3_1 F4_1 1.333(3)
C3_1 F5_1 1.346(6)
C3_1 F6_1 1.333(4)
C4_1 F7_1 1.464(5)
C4_1 F8_1 1.334(2)
C4_1 F9_1 1.325(5)
